data_2232333
loop_
_publ_author_name
'Kadi, Adnan A.'
'Alanzi, Amer M.'
'El-Emam, Ali A.'
'Ng, Seik Weng'
'Tiekink, Edward R. T.'

_publ_section_title
;
 <i>N</i>'-(Adamantan-2-ylidene)thiophene-2-carbohydrazide
;
_journal_coeditor_code HG5127
_journal_issue 11
_journal_name_full 'Acta Crystallographica Section E'
_journal_page_first o3127
_journal_paper_doi 10.1107/S1600536811044758
_journal_volume 67
_journal_year 2011
_chemical_formula_iupac 'C15 H18 N2 O S'
_chemical_formula_moiety 'C15 H18 N2 O S'
_chemical_formula_sum 'C15 H18 N2 O S'
_chemical_formula_weight 274.37
_chemical_name_systematic
;
<i>N</i>'-(Adamantan-2-ylidene)thiophene-2-carbohydrazide
;
_space_group_IT_number 15
_symmetry_cell_setting monoclinic
_symmetry_space_group_name_Hall '-C 2yc'
_symmetry_space_group_name_H-M 'C 1 2/c 1'
_atom_sites_solution_hydrogens geom
_atom_sites_solution_primary direct
_atom_sites_solution_secondary difmap
_audit_creation_method SHELXL-97
_cell_angle_alpha 90.00
_cell_angle_beta 102.4730(10)
_cell_angle_gamma 90.00
_cell_formula_units_Z 8
_cell_length_a 16.7262(2)
_cell_length_b 12.56630(10)
_cell_length_c 13.5562(2)
_cell_measurement_reflns_used 4116
_cell_measurement_temperature 100(2)
_cell_measurement_theta_max 76.29
_cell_measurement_theta_min 3.34
_cell_volume 2782.08(6)
_computing_cell_refinement 'CrysAlis PRO (Agilent, 2010)'
_computing_data_collection 'CrysAlis PRO (Agilent, 2010)'
_computing_data_reduction 'CrysAlis PRO (Agilent, 2010)'
_computing_molecular_graphics
;
ORTEP-3 (Farrugia, 1997) and DIAMOND (Brandenburg, 2006)
;
_computing_publication_material 'publCIF (Westrip, 2010)'
_computing_structure_refinement 'SHELXL97 (Sheldrick, 2008)'
_computing_structure_solution 'SHELXS97 (Sheldrick, 2008)'
_diffrn_ambient_temperature 100(2)
_diffrn_detector_area_resol_mean 10.4041
_diffrn_measured_fraction_theta_full 0.975
_diffrn_measured_fraction_theta_max 0.975
_diffrn_measurement_device_type 'Agilent SuperNova Dual diffractometer with an Atlas detector'
_diffrn_measurement_method '\w scan'
_diffrn_radiation_monochromator Mirror
_diffrn_radiation_source 'SuperNova (Cu) X-ray Source'
_diffrn_radiation_type CuK\a
_diffrn_radiation_wavelength 1.54184
_diffrn_reflns_av_R_equivalents 0.0151
_diffrn_reflns_av_sigmaI/netI 0.0199
_diffrn_reflns_limit_h_max 21
_diffrn_reflns_limit_h_min -20
_diffrn_reflns_limit_k_max 15
_diffrn_reflns_limit_k_min -15
_diffrn_reflns_limit_l_max 11
_diffrn_reflns_limit_l_min -16
_diffrn_reflns_number 5687
_diffrn_reflns_theta_full 76.49
_diffrn_reflns_theta_max 76.49
_diffrn_reflns_theta_min 4.44
_diffrn_standards_decay_% 0
_diffrn_standards_interval_count 0
_diffrn_standards_interval_time 0
_diffrn_standards_number 0
_exptl_absorpt_coefficient_mu 2.007
_exptl_absorpt_correction_T_max 0.6896
_exptl_absorpt_correction_T_min 0.5842
_exptl_absorpt_correction_type multi-scan
_exptl_absorpt_process_details '(CrysAlis PRO; Agilent, 2010)'
_exptl_crystal_colour colourless
_exptl_crystal_density_diffrn 1.310
_exptl_crystal_density_method 'not measured'
_exptl_crystal_description prism
_exptl_crystal_F_000 1168
_exptl_crystal_size_max 0.30
_exptl_crystal_size_mid 0.25
_exptl_crystal_size_min 0.20
_refine_diff_density_max 0.375
_refine_diff_density_min -0.391
_refine_ls_extinction_method none
_refine_ls_goodness_of_fit_ref 1.036
_refine_ls_hydrogen_treatment mixed
_refine_ls_matrix_type full
_refine_ls_number_parameters 189
_refine_ls_number_reflns 2849
_refine_ls_number_restraints 10
_refine_ls_restrained_S_all 1.051
_refine_ls_R_factor_all 0.0343
_refine_ls_R_factor_gt 0.0324
_refine_ls_shift/su_max 0.001
_refine_ls_shift/su_mean 0.001
_refine_ls_structure_factor_coef Fsqd
_refine_ls_weighting_details 'calc w=1/[\s^2^(Fo^2^)+(0.0511P)^2^+1.8544P] where P=(Fo^2^+2Fc^2^)/3'
_refine_ls_weighting_scheme calc
_refine_ls_wR_factor_gt 0.0854
_refine_ls_wR_factor_ref 0.0870
_reflns_number_gt 2671
_reflns_number_total 2849
_reflns_threshold_expression I>2\s(I)
_cod_data_source_file hg5127.cif
_cod_data_source_block I
_cod_original_sg_symbol_H-M 'C 2/c'
_cod_database_code 2232333
_cod_database_fobs_code 2232333

loop_
_symmetry_equiv_pos_as_xyz
'x, y, z'
'-x, y, -z+1/2'
'x+1/2, y+1/2, z'
'-x+1/2, y+1/2, -z+1/2'
'-x, -y, -z'
'x, -y, z-1/2'
'-x+1/2, -y+1/2, -z'
'x+1/2, -y+1/2, z-1/2'

loop_
_atom_site_type_symbol
_atom_site_label
_atom_site_fract_x
_atom_site_fract_y
_atom_site_fract_z
_atom_site_U_iso_or_equiv
_atom_site_adp_type
_atom_site_calc_flag
_atom_site_refinement_flags
_atom_site_occupancy
_atom_site_symmetry_multiplicity
_atom_site_disorder_assembly
_atom_site_disorder_group
S S1 0.32529(2) 0.46310(4) 0.24150(3) 0.01360(14) Uani d PD 0.833(2) 1 A 1
C C1 0.26341(15) 0.55387(19) 0.1659(2) 0.0172(5) Uani d PD 0.833(2) 1 A 1
H H1A 0.2777 0.5884 0.1098 0.021 Uiso calc PR 0.833(2) 1 A 1
C C2 0.1909(2) 0.5709(3) 0.1958(2) 0.0187(4) Uani d PD 0.833(2) 1 A 1
H H2 0.1493 0.6191 0.1646 0.022 Uiso calc PR 0.833(2) 1 A 1
C C3 0.18762(10) 0.5073(2) 0.2781(2) 0.0223(5) Uani d PD 0.833(2) 1 A 1
H H3 0.1417 0.5081 0.3088 0.027 Uiso calc PR 0.833(2) 1 A 1
S S1' 0.16790(19) 0.5096(3) 0.2790(2) 0.01360(14) Uani d PD 0.167(2) 1 A 2
C C1' 0.2016(12) 0.5693(15) 0.1820(12) 0.0172(5) Uani d PD 0.167(2) 1 A 2
H H1' 0.1703 0.6204 0.1384 0.021 Uiso calc PR 0.167(2) 1 A 2
C C2' 0.2765(11) 0.5375(13) 0.1731(14) 0.0187(4) Uani d PD 0.167(2) 1 A 2
H H2' 0.3044 0.5617 0.1234 0.022 Uiso calc PR 0.167(2) 1 A 2
C C3' 0.3071(7) 0.4624(12) 0.2493(10) 0.0223(5) Uani d PD 0.167(2) 1 A 2
H H3' 0.3588 0.4285 0.2565 0.027 Uiso calc PR 0.167(2) 1 A 2
O O1 0.19394(5) 0.34953(7) 0.42862(7) 0.0180(2) Uani d . 1 1 . .
N N1 0.32838(6) 0.32219(8) 0.44331(8) 0.0143(2) Uani d . 1 1 . .
H H1 0.3254(10) 0.2681(13) 0.4887(12) 0.023(4) Uiso d . 1 1 . .
N N2 0.39858(6) 0.33902(8) 0.40601(7) 0.0147(2) Uani d . 1 1 . .
C C4 0.25352(7) 0.44346(9) 0.31283(8) 0.0135(2) Uani d D 1 1 . .
C C5 0.25708(7) 0.36818(9) 0.39748(9) 0.0137(2) Uani d . 1 1 A .
C C6 0.46677(7) 0.30469(9) 0.45855(9) 0.0137(2) Uani d . 1 1 . .
C C7 0.54146(7) 0.31718(10) 0.41432(9) 0.0172(3) Uani d . 1 1 . .
H H7 0.5274 0.3575 0.3493 0.021 Uiso calc R 1 1 . .
C C8 0.57170(8) 0.20454(11) 0.39590(10) 0.0216(3) Uani d . 1 1 . .
H H8A 0.5290 0.1666 0.3464 0.026 Uiso calc R 1 1 . .
H H8B 0.6214 0.2095 0.3676 0.026 Uiso calc R 1 1 . .
C C9 0.59118(7) 0.14246(10) 0.49565(10) 0.0194(3) Uani d . 1 1 . .
H H9 0.6107 0.0694 0.4835 0.023 Uiso calc R 1 1 . .
C C10 0.51402(7) 0.13459(10) 0.53943(10) 0.0195(3) Uani d . 1 1 . .
H H10A 0.5265 0.0941 0.6035 0.023 Uiso calc R 1 1 . .
H H10B 0.4706 0.0962 0.4914 0.023 Uiso calc R 1 1 . .
C C11 0.48369(7) 0.24706(10) 0.55881(9) 0.0147(2) Uani d . 1 1 . .
H H11 0.4329 0.2428 0.5862 0.018 Uiso calc R 1 1 . .
C C12 0.55174(7) 0.30665(11) 0.63301(9) 0.0193(3) Uani d . 1 1 . .
H H12A 0.5328 0.3792 0.6449 0.023 Uiso calc R 1 1 . .
H H12B 0.5644 0.2687 0.6985 0.023 Uiso calc R 1 1 . .
C C13 0.62905(7) 0.31363(10) 0.58972(9) 0.0177(3) Uani d . 1 1 . .
H H13 0.6731 0.3514 0.6388 0.021 Uiso calc R 1 1 . .
C C14 0.60877(7) 0.37598(10) 0.49038(10) 0.0196(3) Uani d . 1 1 . .
H H14A 0.6585 0.3830 0.4623 0.024 Uiso calc R 1 1 . .
H H14B 0.5897 0.4483 0.5028 0.024 Uiso calc R 1 1 . .
C C15 0.65806(7) 0.20126(10) 0.57098(9) 0.0184(3) Uani d . 1 1 . .
H H15A 0.6712 0.1615 0.6355 0.022 Uiso calc R 1 1 . .
H H15B 0.7084 0.2056 0.5439 0.022 Uiso calc R 1 1 . .

loop_
_atom_site_aniso_label
_atom_site_aniso_U_11
_atom_site_aniso_U_22
_atom_site_aniso_U_33
_atom_site_aniso_U_12
_atom_site_aniso_U_13
_atom_site_aniso_U_23
S1 0.0146(3) 0.0164(2) 0.0113(2) -0.00024(18) 0.00607(15) 0.00223(12)
C1 0.0211(13) 0.0172(11) 0.0118(8) 0.0019(8) 0.0004(8) 0.0070(7)
C2 0.0190(12) 0.0181(7) 0.0184(12) 0.0026(7) 0.0026(6) 0.0013(8)
C3 0.0147(11) 0.0256(8) 0.0287(8) -0.0040(10) 0.0096(9) -0.0030(7)
S1' 0.0146(3) 0.0164(2) 0.0113(2) -0.00024(18) 0.00607(15) 0.00223(12)
C1' 0.0211(13) 0.0172(11) 0.0118(8) 0.0019(8) 0.0004(8) 0.0070(7)
C2' 0.0190(12) 0.0181(7) 0.0184(12) 0.0026(7) 0.0026(6) 0.0013(8)
C3' 0.0147(11) 0.0256(8) 0.0287(8) -0.0040(10) 0.0096(9) -0.0030(7)
O1 0.0134(4) 0.0194(4) 0.0217(4) 0.0002(3) 0.0053(3) 0.0062(3)
N1 0.0125(5) 0.0153(5) 0.0153(5) 0.0001(4) 0.0036(4) 0.0035(4)
N2 0.0139(5) 0.0153(5) 0.0159(5) 0.0005(4) 0.0052(4) 0.0016(4)
C4 0.0149(5) 0.0128(5) 0.0125(5) -0.0014(4) 0.0024(4) -0.0010(4)
C5 0.0141(5) 0.0118(5) 0.0147(5) -0.0010(4) 0.0021(4) -0.0015(4)
C6 0.0149(5) 0.0128(5) 0.0138(5) 0.0000(4) 0.0041(4) 0.0006(4)
C7 0.0160(6) 0.0213(6) 0.0160(6) 0.0026(4) 0.0068(4) 0.0059(5)
C8 0.0214(6) 0.0266(7) 0.0176(6) 0.0041(5) 0.0062(5) -0.0034(5)
C9 0.0187(6) 0.0145(6) 0.0249(6) 0.0031(4) 0.0045(5) 0.0001(5)
C10 0.0167(6) 0.0152(6) 0.0251(6) -0.0025(4) 0.0009(5) 0.0059(5)
C11 0.0115(5) 0.0189(6) 0.0141(5) -0.0009(4) 0.0035(4) 0.0040(4)
C12 0.0155(6) 0.0274(7) 0.0148(6) -0.0014(5) 0.0029(5) -0.0027(5)
C13 0.0130(5) 0.0202(6) 0.0196(6) -0.0035(4) 0.0028(4) -0.0011(5)
C14 0.0153(5) 0.0161(6) 0.0289(7) -0.0009(4) 0.0081(5) 0.0051(5)
C15 0.0132(5) 0.0204(6) 0.0215(6) 0.0012(4) 0.0037(5) 0.0060(5)

loop_
_atom_type_symbol
_atom_type_description
_atom_type_scat_dispersion_real
_atom_type_scat_dispersion_imag
_atom_type_scat_source
C C 0.0181 0.0091 'International Tables Vol C Tables 4.2.6.8 and 6.1.1.4'
H H 0.0000 0.0000 'International Tables Vol C Tables 4.2.6.8 and 6.1.1.4'
N N 0.0311 0.0180 'International Tables Vol C Tables 4.2.6.8 and 6.1.1.4'
O O 0.0492 0.0322 'International Tables Vol C Tables 4.2.6.8 and 6.1.1.4'
S S 0.3331 0.5567 'International Tables Vol C Tables 4.2.6.8 and 6.1.1.4'

loop_
_geom_angle_atom_site_label_1
_geom_angle_atom_site_label_2
_geom_angle_atom_site_label_3
_geom_angle
C4 S1 C1 91.53(11)
C2 C1 S1 112.5(3)
C2 C1 H1A 123.7
S1 C1 H1A 123.7
C1 C2 C3 109.8(3)
C1 C2 H2 125.1
C3 C2 H2 125.1
C4 C3 C2 116.73(19)
C4 C3 H3 121.6
C2 C3 H3 121.6
C4 S1' C1' 91.4(7)
C2' C1' S1' 114.0(15)
C2' C1' H1' 123.0
S1' C1' H1' 123.0
C1' C2' C3' 109.4(17)
C1' C2' H2' 125.3
C3' C2' H2' 125.3
C4 C3' C2' 112.8(12)
C4 C3' H3' 123.6
C2' C3' H3' 123.6
C5 N1 N2 119.91(10)
C5 N1 H1 116.8(10)
N2 N1 H1 121.6(10)
C6 N2 N1 117.79(10)
C3 C4 C3' 105.5(6)
C3 C4 C5 122.63(13)
C3' C4 C5 131.8(6)
C3' C4 S1' 112.5(6)
C5 C4 S1' 115.42(13)
C3 C4 S1 109.44(12)
C5 C4 S1 127.90(9)
S1' C4 S1 116.54(13)
O1 C5 N1 119.64(10)
O1 C5 C4 119.35(10)
N1 C5 C4 120.98(10)
N2 C6 C7 117.30(10)
N2 C6 C11 129.20(11)
C7 C6 C11 113.42(9)
C6 C7 C8 107.35(10)
C6 C7 C14 109.42(10)
C8 C7 C14 109.31(10)
C6 C7 H7 110.2
C8 C7 H7 110.2
C14 C7 H7 110.2
C9 C8 C7 109.81(10)
C9 C8 H8A 109.7
C7 C8 H8A 109.7
C9 C8 H8B 109.7
C7 C8 H8B 109.7
H8A C8 H8B 108.2
C15 C9 C8 109.14(10)
C15 C9 C10 109.09(10)
C8 C9 C10 109.70(10)
C15 C9 H9 109.6
C8 C9 H9 109.6
C10 C9 H9 109.6
C9 C10 C11 109.97(10)
C9 C10 H10A 109.7
C11 C10 H10A 109.7
C9 C10 H10B 109.7
C11 C10 H10B 109.7
H10A C10 H10B 108.2
C6 C11 C12 108.82(10)
C6 C11 C10 106.87(10)
C12 C11 C10 109.43(10)
C6 C11 H11 110.5
C12 C11 H11 110.5
C10 C11 H11 110.5
C13 C12 C11 110.07(10)
C13 C12 H12A 109.6
C11 C12 H12A 109.6
C13 C12 H12B 109.6
C11 C12 H12B 109.6
H12A C12 H12B 108.2
C14 C13 C15 110.10(10)
C14 C13 C12 108.72(10)
C15 C13 C12 109.52(10)
C14 C13 H13 109.5
C15 C13 H13 109.5
C12 C13 H13 109.5
C13 C14 C7 109.52(10)
C13 C14 H14A 109.8
C7 C14 H14A 109.8
C13 C14 H14B 109.8
C7 C14 H14B 109.8
H14A C14 H14B 108.2
C13 C15 C9 110.08(10)
C13 C15 H15A 109.6
C9 C15 H15A 109.6
C13 C15 H15B 109.6
C9 C15 H15B 109.6
H15A C15 H15B 108.2

loop_
_geom_bond_atom_site_label_1
_geom_bond_atom_site_label_2
_geom_bond_distance
S1 C4 1.7142(12)
S1 C1 1.7215(15)
C1 C2 1.377(2)
C1 H1A 0.9500
C2 C3 1.382(3)
C2 H2 0.9500
C3 C4 1.362(2)
C3 H3 0.9500
S1' C4 1.634(3)
S1' C1' 1.712(9)
C1' C2' 1.344(9)
C1' H1' 0.9500
C2' C3' 1.411(10)
C2' H2' 0.9500
C3' C4 1.391(8)
C3' H3' 0.9500
O1 C5 1.2414(14)
N1 C5 1.3499(15)
N1 N2 1.3912(13)
N1 H1 0.926(17)
N2 C6 1.2820(15)
C4 C5 1.4784(16)
C6 C7 1.5062(15)
C6 C11 1.5118(15)
C7 C8 1.5415(18)
C7 C14 1.5412(17)
C7 H7 1.0000
C8 C9 1.5340(18)
C8 H8A 0.9900
C8 H8B 0.9900
C9 C15 1.5319(17)
C9 C10 1.5358(17)
C9 H9 1.0000
C10 C11 1.5432(17)
C10 H10A 0.9900
C10 H10B 0.9900
C11 C12 1.5406(16)
C11 H11 1.0000
C12 C13 1.5336(16)
C12 H12A 0.9900
C12 H12B 0.9900
C13 C14 1.5313(17)
C13 C15 1.5321(17)
C13 H13 1.0000
C14 H14A 0.9900
C14 H14B 0.9900
C15 H15A 0.9900
C15 H15B 0.9900

loop_
_geom_hbond_atom_site_label_D
_geom_hbond_atom_site_label_H
_geom_hbond_atom_site_label_A
_geom_hbond_site_symmetry_A
_geom_hbond_distance_DH
_geom_hbond_distance_HA
_geom_hbond_distance_DA
_geom_hbond_angle_DHA
_geom_hbond_publ_flag
N1 H1 O1 7_556 0.93(2) 1.92(2) 2.8440(10) 173(2) yes
C13 H13 Cg1 4_666 1.00 2.61 3.5791(16) 163 yes
C15 H15a Cg1 8_556 0.99 2.69 3.5683(16) 148 yes

loop_
_geom_torsion_atom_site_label_1
_geom_torsion_atom_site_label_2
_geom_torsion_atom_site_label_3
_geom_torsion_atom_site_label_4
_geom_torsion
C4 S1 C1 C2 1.5(2)
S1 C1 C2 C3 -1.4(3)
C1 C2 C3 C4 0.4(4)
C4 S1' C1' C2' 1.7(16)
S1' C1' C2' C3' -1(2)
C1' C2' C3' C4 -1(2)
C5 N1 N2 C6 171.74(11)
C2 C3 C4 C3' -0.8(7)
C2 C3 C4 C5 -177.5(2)
C2 C3 C4 S1' -161(2)
C2 C3 C4 S1 0.8(3)
C2' C3' C4 C3 -0.4(14)
C2' C3' C4 C5 175.8(10)
C2' C3' C4 S1' 2.4(16)
C2' C3' C4 S1 -160(10)
C1' S1' C4 C3 18.8(18)
C1' S1' C4 C3' -2.3(11)
C1' S1' C4 C5 -176.8(7)
C1' S1' C4 S1 -0.8(7)
C1 S1 C4 C3 -1.28(18)
C1 S1 C4 C3' 19(9)
C1 S1 C4 C5 176.83(14)
C1 S1 C4 S1' 1.40(18)
N2 N1 C5 O1 177.15(10)
N2 N1 C5 C4 -4.97(16)
C3 C4 C5 O1 11.4(2)
C3' C4 C5 O1 -164.3(9)
S1' C4 C5 O1 9.0(2)
S1 C4 C5 O1 -166.49(9)
C3 C4 C5 N1 -166.50(17)
C3' C4 C5 N1 17.8(9)
S1' C4 C5 N1 -168.90(17)
S1 C4 C5 N1 15.62(17)
N1 N2 C6 C7 176.23(10)
N1 N2 C6 C11 -0.37(18)
N2 C6 C7 C8 -115.56(12)
C11 C6 C7 C8 61.57(13)
N2 C6 C7 C14 125.92(11)
C11 C6 C7 C14 -56.95(13)
C6 C7 C8 C9 -58.56(13)
C14 C7 C8 C9 60.04(13)
C7 C8 C9 C15 -60.03(13)
C7 C8 C9 C10 59.45(13)
C15 C9 C10 C11 59.76(12)
C8 C9 C10 C11 -59.75(13)
N2 C6 C11 C12 -126.71(13)
C7 C6 C11 C12 56.58(13)
N2 C6 C11 C10 115.21(13)
C7 C6 C11 C10 -61.49(12)
C9 C10 C11 C6 58.68(12)
C9 C10 C11 C12 -58.99(13)
C6 C11 C12 C13 -57.90(13)
C10 C11 C12 C13 58.55(13)
C11 C12 C13 C14 61.27(13)
C11 C12 C13 C15 -59.07(13)
C15 C13 C14 C7 59.00(12)
C12 C13 C14 C7 -60.97(13)
C6 C7 C14 C13 58.13(13)
C8 C7 C14 C13 -59.16(13)
C14 C13 C15 C9 -59.43(12)
C12 C13 C15 C9 60.06(13)
C8 C9 C15 C13 59.55(13)
C10 C9 C15 C13 -60.30(13)
